data_4125380
loop_
_publ_author_name
'Longobardi, Lauren E.'
'Zatsepin, Pavel'
'Korol, Roman'
'Liu, Lei'
'Grimme, Stefan'
'Stephan, Douglas W.'

_publ_section_title
;
 Reactions of Boron-Derived Radicals with Nucleophiles.
;
_journal_issue 1
_journal_name_full 'Journal of the American Chemical Society'
_journal_page_first 426
_journal_page_last 435
_journal_paper_doi 10.1021/jacs.6b11190
_journal_volume 139
_journal_year 2017
_chemical_formula_sum 'C48 H26 B Cl4 F10 O2 P'
_chemical_formula_weight 1008.27
_space_group_crystal_system triclinic
_space_group_IT_number 2
_space_group_name_Hall '-P 1'
_space_group_name_H-M_alt 'P -1'
_symmetry_space_group_name_Hall '-P 1'
_symmetry_space_group_name_H-M 'P -1'
_atom_sites_solution_hydrogens geom
_audit_creation_method SHELXL-2014/7
_cell_angle_alpha 93.22(3)
_cell_angle_beta 109.04(3)
_cell_angle_gamma 106.77(5)
_cell_formula_units_Z 2
_cell_length_a 11.266(13)
_cell_length_b 14.188(16)
_cell_length_c 15.869(18)
_cell_measurement_reflns_used 3307
_cell_measurement_temperature 150(2)
_cell_measurement_theta_max 25.97
_cell_measurement_theta_min 2.74
_cell_volume 2264(5)
_computing_structure_refinement 'SHELXL-2014/7 (Sheldrick, 2014)'
_diffrn_ambient_temperature 150(2)
_diffrn_measured_fraction_theta_full 0.956
_diffrn_measured_fraction_theta_max 0.956
_diffrn_measurement_device_type kappa
_diffrn_radiation_type MoK\a
_diffrn_radiation_wavelength 0.71073
_diffrn_reflns_av_R_equivalents 0.0340
_diffrn_reflns_av_unetI/netI 0.0647
_diffrn_reflns_Laue_measured_fraction_full 0.956
_diffrn_reflns_Laue_measured_fraction_max 0.956
_diffrn_reflns_limit_h_max 13
_diffrn_reflns_limit_h_min -11
_diffrn_reflns_limit_k_max 11
_diffrn_reflns_limit_k_min -16
_diffrn_reflns_limit_l_max 18
_diffrn_reflns_limit_l_min -18
_diffrn_reflns_number 13789
_diffrn_reflns_point_group_measured_fraction_full 0.956
_diffrn_reflns_point_group_measured_fraction_max 0.956
_diffrn_reflns_theta_full 25.000
_diffrn_reflns_theta_max 25.000
_diffrn_reflns_theta_min 1.377
_exptl_absorpt_coefficient_mu 0.378
_exptl_absorpt_correction_type multi-scan
_exptl_absorpt_process_details sadabs
_exptl_crystal_colour orange
_exptl_crystal_density_diffrn 1.479
_exptl_crystal_description block
_exptl_crystal_F_000 1016
_exptl_crystal_size_max 0.200
_exptl_crystal_size_mid 0.200
_exptl_crystal_size_min 0.100
_exptl_transmission_factor_max 0.7456
_exptl_transmission_factor_min 0.6366
_refine_diff_density_max 0.902
_refine_diff_density_min -0.560
_refine_diff_density_rms 0.103
_refine_ls_extinction_method none
_refine_ls_goodness_of_fit_ref 1.121
_refine_ls_hydrogen_treatment constr
_refine_ls_matrix_type full
_refine_ls_number_parameters 650
_refine_ls_number_reflns 7626
_refine_ls_number_restraints 0
_refine_ls_restrained_S_all 1.121
_refine_ls_R_factor_all 0.1249
_refine_ls_R_factor_gt 0.0810
_refine_ls_shift/su_max 0.000
_refine_ls_shift/su_mean 0.000
_refine_ls_structure_factor_coef Fsqd
_refine_ls_weighting_details 'w=1/[\s^2^(Fo^2^)+(0.1181P)^2^+5.3151P] where P=(Fo^2^+2Fc^2^)/3'
_refine_ls_weighting_scheme calc
_refine_ls_wR_factor_gt 0.2234
_refine_ls_wR_factor_ref 0.2545
_reflns_Friedel_coverage 0.000
_reflns_number_gt 5076
_reflns_number_total 7626
_reflns_threshold_expression 'I > 2\s(I)'
_cod_data_source_file 8a-LEL064_0M.cif
_cod_data_source_block LEL064_0M
_cod_depositor_comments 'Adding full bibliography for 4125374--4125385.cif.'
_cod_database_code 4125380
_shelx_shelxl_version_number 2014/7
_shelx_space_group_comment
;
The symmetry employed for this shelxl refinement is uniquely defined
by the following loop, which should always be used as a source of
symmetry information in preference to the above space-group names.
They are only intended as comments.
;
_shelx_estimated_absorpt_t_min 0.928
_shelx_estimated_absorpt_t_max 0.963

loop_
_space_group_symop_operation_xyz
'x, y, z'
'-x, -y, -z'

loop_
_atom_site_label
_atom_site_type_symbol
_atom_site_fract_x
_atom_site_fract_y
_atom_site_fract_z
_atom_site_U_iso_or_equiv
_atom_site_adp_type
_atom_site_occupancy
_atom_site_site_symmetry_order
_atom_site_calc_flag
_atom_site_refinement_flags_posn
_atom_site_refinement_flags_adp
_atom_site_refinement_flags_occupancy
_atom_site_disorder_assembly
_atom_site_disorder_group
P1 P 0.06509(14) 0.24861(10) 0.20209(9) 0.0242(3) Uani 1 1 d . . . . .
O1 O -0.2591(3) 0.5838(3) 0.2298(2) 0.0242(8) Uani 1 1 d . . . . .
O2 O -0.3004(3) 0.5946(3) 0.3669(2) 0.0260(8) Uani 1 1 d . . . . .
F6 F -0.5570(3) 0.5847(3) 0.3335(2) 0.0417(9) Uani 1 1 d . . . . .
F10 F -0.3927(3) 0.6811(3) 0.1031(2) 0.0388(8) Uani 1 1 d . . . . .
F1 F -0.0488(3) 0.7475(2) 0.2594(2) 0.0386(8) Uani 1 1 d . . . . .
F7 F -0.8009(3) 0.5555(3) 0.2201(2) 0.0562(11) Uani 1 1 d . . . . .
F5 F -0.3660(3) 0.7903(3) 0.3785(3) 0.0498(10) Uani 1 1 d . . . . .
C16 C -0.2001(5) 0.4707(4) 0.4285(3) 0.0210(11) Uani 1 1 d . . . . .
C12 C -0.1075(5) 0.3984(4) 0.3284(3) 0.0199(11) Uani 1 1 d . . . . .
C13 C -0.1346(5) 0.4037(4) 0.4103(3) 0.0190(10) Uani 1 1 d . . . . .
F9 F -0.6388(3) 0.6500(3) -0.0094(2) 0.0563(11) Uani 1 1 d . . . . .
C15 C -0.1473(5) 0.4586(4) 0.2641(3) 0.0194(10) Uani 1 1 d . . . . .
C4 C -0.2133(5) 0.5219(4) 0.2833(3) 0.0192(10) Uani 1 1 d . . . . .
C11 C -0.0416(5) 0.3322(4) 0.3117(3) 0.0199(11) Uani 1 1 d . . . . .
F2 F 0.0931(4) 0.9362(3) 0.3194(3) 0.0521(10) Uani 1 1 d . . . . .
C5 C -0.2380(5) 0.5278(4) 0.3616(3) 0.0199(11) Uani 1 1 d . . . . .
C2 C -0.0530(5) 0.3915(4) 0.1693(3) 0.0244(11) Uani 1 1 d . . . . .
H2A H -0.0336 0.3895 0.1154 0.029 Uiso 1 1 calc R U . . .
C14 C -0.0959(5) 0.3442(4) 0.4750(3) 0.0211(11) Uani 1 1 d . . . . .
C7 C -0.1833(5) 0.4174(4) 0.5715(3) 0.0288(12) Uani 1 1 d . . . . .
H7A H -0.1989 0.4224 0.6267 0.035 Uiso 1 1 calc R U . . .
C6 C -0.2232(5) 0.4752(4) 0.5099(3) 0.0227(11) Uani 1 1 d . . . . .
H6A H -0.2672 0.5193 0.5223 0.027 Uiso 1 1 calc R U . . .
C1 C -0.0149(5) 0.3299(4) 0.2310(3) 0.0224(11) Uani 1 1 d . . . . .
F8 F -0.8467(3) 0.5840(4) 0.0485(2) 0.0581(11) Uani 1 1 d . . . . .
C10 C -0.0055(5) 0.2718(4) 0.3790(3) 0.0258(12) Uani 1 1 d . . . . .
H10A H 0.0378 0.2262 0.3690 0.031 Uiso 1 1 calc R U . . .
C9 C -0.0312(5) 0.2776(4) 0.4556(3) 0.0265(12) Uani 1 1 d . . . . .
H9A H -0.0055 0.2360 0.4981 0.032 Uiso 1 1 calc R U . . .
C3 C -0.1178(5) 0.4551(4) 0.1851(3) 0.0240(11) Uani 1 1 d . . . . .
H3A H -0.1427 0.4967 0.1424 0.029 Uiso 1 1 calc R U . . .
F3 F 0.0104(4) 1.0568(3) 0.4091(3) 0.0598(11) Uani 1 1 d . . . . .
C8 C -0.1205(5) 0.3515(4) 0.5556(3) 0.0272(12) Uani 1 1 d . . . . .
H8A H -0.0940 0.3113 0.5993 0.033 Uiso 1 1 calc R U . . .
C41 C -0.4618(5) 0.6305(4) 0.2224(3) 0.0229(11) Uani 1 1 d . . . . .
C17 C 0.2133(5) 0.2578(4) 0.2941(3) 0.0265(12) Uani 1 1 d . . . . .
C23 C -0.0430(6) 0.1220(4) 0.1690(4) 0.0301(13) Uani 1 1 d . . . . .
C29 C 0.1101(5) 0.2817(4) 0.1066(3) 0.0277(12) Uani 1 1 d . . . . .
C36 C -0.0981(5) 0.8021(4) 0.3028(3) 0.0266(12) Uani 1 1 d . . . . .
C46 C -0.4929(5) 0.6475(4) 0.1350(4) 0.0284(12) Uani 1 1 d . . . . .
C35 C -0.2170(5) 0.7591(4) 0.3152(3) 0.0250(12) Uani 1 1 d . . . . .
F4 F -0.2209(4) 0.9831(3) 0.4367(3) 0.0653(12) Uani 1 1 d . . . . .
C43 C -0.6984(5) 0.5858(5) 0.1912(4) 0.0353(14) Uani 1 1 d . . . . .
C42 C -0.5698(5) 0.6012(4) 0.2490(3) 0.0280(12) Uani 1 1 d . . . . .
C45 C -0.6181(6) 0.6336(5) 0.0759(3) 0.0333(13) Uani 1 1 d . . . . .
C22 C 0.2994(5) 0.3530(4) 0.3374(4) 0.0338(13) Uani 1 1 d . . . . .
H22A H 0.2781 0.4104 0.3185 0.041 Uiso 1 1 calc R U . . .
C37 C -0.0223(6) 0.8992(5) 0.3335(4) 0.0354(14) Uani 1 1 d . . . . .
C39 C -0.1791(7) 0.9236(5) 0.3921(4) 0.0424(16) Uani 1 1 d . . . . .
C18 C 0.2425(6) 0.1752(5) 0.3237(4) 0.0361(14) Uani 1 1 d . . . . .
H18A H 0.1838 0.1102 0.2947 0.043 Uiso 1 1 calc R U . . .
C40 C -0.2516(6) 0.8245(4) 0.3612(4) 0.0324(13) Uani 1 1 d . . . . .
C30 C 0.0096(6) 0.2578(5) 0.0206(4) 0.0381(15) Uani 1 1 d . . . . .
H30A H -0.0797 0.2228 0.0135 0.046 Uiso 1 1 calc R U . . .
C28 C -0.1586(6) 0.0939(4) 0.1866(4) 0.0360(14) Uani 1 1 d . . . . .
H28A H -0.1826 0.1419 0.2158 0.043 Uiso 1 1 calc R U . . .
C44 C -0.7231(5) 0.6008(5) 0.1044(4) 0.0346(14) Uani 1 1 d . . . . .
B1 B -0.3091(6) 0.6424(4) 0.2845(4) 0.0228(13) Uani 1 1 d . . . . .
C32 C 0.1695(7) 0.3345(5) -0.0440(4) 0.0433(16) Uani 1 1 d . . . . .
H32A H 0.1903 0.3531 -0.0954 0.052 Uiso 1 1 calc R U . . .
C34 C 0.2396(6) 0.3305(4) 0.1157(4) 0.0360(14) Uani 1 1 d . . . . .
H34A H 0.3086 0.3460 0.1733 0.043 Uiso 1 1 calc R U . . .
C38 C -0.0627(6) 0.9613(4) 0.3791(4) 0.0400(15) Uani 1 1 d . . . . .
C24 C -0.0091(7) 0.0530(5) 0.1245(4) 0.0450(16) Uani 1 1 d . . . . .
H24A H 0.0708 0.0728 0.1122 0.054 Uiso 1 1 calc R U . . .
C21 C 0.4167(6) 0.3634(5) 0.4084(4) 0.0430(16) Uani 1 1 d . . . . .
H21A H 0.4778 0.4280 0.4363 0.052 Uiso 1 1 calc R U . . .
C33 C 0.2686(7) 0.3571(5) 0.0389(4) 0.0448(16) Uani 1 1 d . . . . .
H33A H 0.3576 0.3910 0.0446 0.054 Uiso 1 1 calc R U . . .
C26 C -0.2051(8) -0.0732(5) 0.1174(5) 0.056(2) Uani 1 1 d . . . . .
H26A H -0.2602 -0.1411 0.1002 0.067 Uiso 1 1 calc R U . . .
C27 C -0.2415(7) -0.0062(5) 0.1610(5) 0.0548(19) Uani 1 1 d . . . . .
H27A H -0.3210 -0.0271 0.1737 0.066 Uiso 1 1 calc R U . . .
C31 C 0.0412(7) 0.2856(5) -0.0540(4) 0.0445(16) Uani 1 1 d . . . . .
H31A H -0.0267 0.2704 -0.1120 0.053 Uiso 1 1 calc R U . . .
C20 C 0.4445(6) 0.2804(6) 0.4383(4) 0.0499(18) Uani 1 1 d . . . . .
H20A H 0.5233 0.2876 0.4880 0.060 Uiso 1 1 calc R U . . .
C19 C 0.3581(7) 0.1874(6) 0.3962(5) 0.0490(17) Uani 1 1 d . . . . .
H19A H 0.3777 0.1301 0.4169 0.059 Uiso 1 1 calc R U . . .
C25 C -0.0918(8) -0.0443(5) 0.0983(5) 0.056(2) Uani 1 1 d . . . . .
H25A H -0.0699 -0.0917 0.0667 0.068 Uiso 1 1 calc R U . . .
Cl2B Cl 0.5585(5) 0.2439(4) 0.1533(3) 0.0619(12) Uani 0.5 1 d . . P A 1
C47 C 0.547(2) 0.2354(13) 0.2565(10) 0.049(5) Uani 0.5 1 d . . P A 1
H47A H 0.4524 0.2146 0.2503 0.058 Uiso 0.5 1 calc R U P A 1
H47B H 0.5923 0.3018 0.2954 0.058 Uiso 0.5 1 calc R U P A 1
Cl1 Cl 0.6182(2) 0.15030(19) 0.30708(16) 0.0787(7) Uani 1 1 d G . . . .
Cl2A Cl 0.4440(16) 0.1748(12) 0.1324(4) 0.253(8) Uani 0.5 1 d G . P A 2
C48 C 0.561(3) 0.2342(6) 0.2401(11) 0.23(3) Uani 0.5 1 d G . P A 2
H48A H 0.5207 0.2704 0.2717 0.272 Uiso 0.5 1 calc R U P A 2
H48B H 0.6379 0.2840 0.2329 0.272 Uiso 0.5 1 calc R U P A 2
Cl3 Cl -0.6349(9) 0.9023(8) 0.4617(6) 0.073(2) Uani 0.25 1 d . . P B 1
Cl4 Cl -0.6993(13) 0.7908(8) 0.3027(9) 0.086(3) Uani 0.25 1 d . . P B 1
C49 C -0.594(4) 0.899(3) 0.370(2) 0.061(8) Uiso 0.25 1 d . . P B 1
H49A H -0.5010 0.9012 0.3865 0.073 Uiso 0.25 1 calc R U P B 1
H49B H -0.6055 0.9569 0.3399 0.073 Uiso 0.25 1 calc R U P B 1
Cl3A Cl -0.661(2) 0.841(2) 0.335(2) 0.40(4) Uani 0.25 1 d G . P C 2
Cl4A Cl -0.621(2) 0.8773(14) 0.165(2) 0.39(3) Uani 0.25 1 d G . P C 2
C50 C -0.714(3) 0.886(3) 0.233(2) 0.093(12) Uiso 0.25 1 d G . P C 2
H50A H -0.7074 0.9566 0.2467 0.112 Uiso 0.25 1 calc R U P C 2
H50B H -0.8085 0.8474 0.1989 0.112 Uiso 0.25 1 calc R U P C 2
Cl5 Cl -0.6204(4) 0.8739(4) 0.0450(4) 0.1015(19) Uani 0.5 1 d G . P D 3
Cl6 Cl -0.7303(5) 0.9824(5) 0.1320(4) 0.117(2) Uani 0.5 1 d G . P D 3
C51 C -0.6261(13) 0.9798(3) 0.0863(11) 0.097(7) Uani 0.5 1 d G . P D 3
H51B H -0.5369 1.0161 0.1316 0.116 Uiso 0.5 1 calc R U P D 3
H51A H -0.6404 1.0191 0.0365 0.116 Uiso 0.5 1 calc R U P D 3

loop_
_atom_site_aniso_label
_atom_site_aniso_U_11
_atom_site_aniso_U_22
_atom_site_aniso_U_33
_atom_site_aniso_U_23
_atom_site_aniso_U_13
_atom_site_aniso_U_12
P1 0.0308(7) 0.0261(8) 0.0215(7) 0.0047(6) 0.0150(6) 0.0111(6)
O1 0.0305(19) 0.029(2) 0.0212(18) 0.0093(15) 0.0144(15) 0.0136(16)
O2 0.035(2) 0.032(2) 0.0196(18) 0.0084(16) 0.0145(16) 0.0180(17)
F6 0.0375(18) 0.062(2) 0.0280(17) 0.0179(16) 0.0192(15) 0.0082(17)
F10 0.0327(17) 0.061(2) 0.0332(18) 0.0201(16) 0.0234(15) 0.0154(16)
F1 0.0371(18) 0.043(2) 0.0385(19) 0.0024(15) 0.0237(15) 0.0066(16)
F7 0.0287(18) 0.092(3) 0.042(2) 0.012(2) 0.0206(16) 0.0011(19)
F5 0.047(2) 0.044(2) 0.064(2) -0.0097(18) 0.0328(19) 0.0117(18)
C16 0.016(2) 0.021(3) 0.022(3) 0.002(2) 0.008(2) -0.001(2)
C12 0.018(2) 0.020(3) 0.019(2) 0.001(2) 0.008(2) 0.000(2)
C13 0.018(2) 0.019(3) 0.017(2) 0.002(2) 0.0071(19) 0.001(2)
F9 0.042(2) 0.102(3) 0.0269(19) 0.024(2) 0.0134(16) 0.023(2)
C15 0.018(2) 0.019(3) 0.017(2) 0.001(2) 0.007(2) 0.000(2)
C4 0.021(2) 0.020(3) 0.018(2) 0.007(2) 0.009(2) 0.005(2)
C11 0.017(2) 0.020(3) 0.021(3) 0.004(2) 0.008(2) 0.001(2)
F2 0.045(2) 0.048(2) 0.056(2) 0.0132(18) 0.0218(18) -0.0013(18)
C5 0.017(2) 0.022(3) 0.020(2) 0.003(2) 0.008(2) 0.004(2)
C2 0.029(3) 0.025(3) 0.023(3) 0.003(2) 0.015(2) 0.006(2)
C14 0.025(3) 0.019(3) 0.018(2) 0.005(2) 0.009(2) 0.004(2)
C7 0.030(3) 0.042(3) 0.019(3) 0.008(2) 0.015(2) 0.011(3)
C6 0.021(3) 0.025(3) 0.023(3) 0.002(2) 0.011(2) 0.007(2)
C1 0.022(3) 0.020(3) 0.026(3) 0.005(2) 0.010(2) 0.006(2)
F8 0.0277(19) 0.103(3) 0.037(2) 0.010(2) 0.0070(16) 0.016(2)
C10 0.026(3) 0.026(3) 0.027(3) 0.002(2) 0.012(2) 0.009(2)
C9 0.027(3) 0.027(3) 0.026(3) 0.011(2) 0.011(2) 0.007(2)
C3 0.023(3) 0.031(3) 0.017(3) 0.004(2) 0.009(2) 0.006(2)
F3 0.073(3) 0.028(2) 0.059(2) 0.0001(18) 0.012(2) 0.0025(19)
C8 0.028(3) 0.031(3) 0.021(3) 0.008(2) 0.009(2) 0.006(2)
C41 0.029(3) 0.020(3) 0.023(3) 0.005(2) 0.010(2) 0.010(2)
C17 0.025(3) 0.035(3) 0.024(3) 0.005(2) 0.013(2) 0.010(2)
C23 0.039(3) 0.027(3) 0.023(3) 0.004(2) 0.010(2) 0.009(3)
C29 0.039(3) 0.030(3) 0.023(3) 0.006(2) 0.018(2) 0.017(3)
C36 0.031(3) 0.032(3) 0.020(3) 0.009(2) 0.011(2) 0.011(2)
C46 0.031(3) 0.030(3) 0.027(3) 0.006(2) 0.018(2) 0.006(2)
C35 0.030(3) 0.029(3) 0.019(3) 0.010(2) 0.010(2) 0.013(2)
F4 0.080(3) 0.042(2) 0.073(3) -0.017(2) 0.029(2) 0.023(2)
C43 0.029(3) 0.043(4) 0.037(3) 0.008(3) 0.020(3) 0.006(3)
C42 0.036(3) 0.029(3) 0.022(3) 0.009(2) 0.017(2) 0.007(2)
C45 0.034(3) 0.047(4) 0.019(3) 0.010(2) 0.009(2) 0.013(3)
C22 0.034(3) 0.034(3) 0.034(3) -0.003(3) 0.013(3) 0.012(3)
C37 0.031(3) 0.038(4) 0.031(3) 0.012(3) 0.008(3) 0.004(3)
C39 0.052(4) 0.035(4) 0.037(3) -0.004(3) 0.011(3) 0.018(3)
C18 0.037(3) 0.037(4) 0.034(3) 0.007(3) 0.015(3) 0.009(3)
C40 0.034(3) 0.033(3) 0.031(3) 0.003(3) 0.013(3) 0.011(3)
C30 0.047(4) 0.053(4) 0.030(3) 0.015(3) 0.024(3) 0.027(3)
C28 0.041(3) 0.029(3) 0.030(3) 0.001(2) 0.008(3) 0.006(3)
C44 0.022(3) 0.052(4) 0.028(3) 0.003(3) 0.008(2) 0.010(3)
B1 0.029(3) 0.023(3) 0.020(3) 0.005(2) 0.014(2) 0.008(3)
C32 0.070(5) 0.047(4) 0.039(4) 0.019(3) 0.040(4) 0.031(4)
C34 0.044(3) 0.038(4) 0.038(3) 0.012(3) 0.025(3) 0.018(3)
C38 0.043(4) 0.027(3) 0.035(3) 0.002(3) 0.005(3) 0.000(3)
C24 0.061(4) 0.039(4) 0.038(4) 0.001(3) 0.020(3) 0.019(3)
C21 0.038(3) 0.048(4) 0.036(3) -0.007(3) 0.006(3) 0.015(3)
C33 0.056(4) 0.048(4) 0.042(4) 0.013(3) 0.034(3) 0.014(3)
C26 0.076(5) 0.028(4) 0.042(4) -0.001(3) 0.012(4) -0.002(4)
C27 0.046(4) 0.049(5) 0.051(4) 0.001(3) 0.009(3) -0.001(3)
C31 0.061(4) 0.057(4) 0.028(3) 0.012(3) 0.026(3) 0.027(4)
C20 0.036(4) 0.066(5) 0.038(4) 0.002(3) 0.001(3) 0.018(4)
C19 0.048(4) 0.051(4) 0.051(4) 0.020(3) 0.012(3) 0.026(4)
C25 0.084(6) 0.032(4) 0.047(4) -0.003(3) 0.019(4) 0.018(4)
Cl2B 0.061(3) 0.070(3) 0.043(2) 0.011(2) 0.028(2) -0.007(2)
C47 0.049(12) 0.063(14) 0.036(8) 0.008(8) 0.025(9) 0.010(9)
Cl1 0.0605(13) 0.0884(17) 0.0788(15) 0.0038(12) 0.0242(11) 0.0144(12)
Cl2A 0.37(2) 0.280(17) 0.128(8) 0.017(9) 0.025(10) 0.206(16)
C48 0.040(16) 0.06(2) 0.45(8) -0.11(3) -0.04(3) 0.001(14)
Cl3 0.085(6) 0.100(7) 0.059(5) 0.033(5) 0.026(4) 0.064(5)
Cl4 0.082(7) 0.051(6) 0.129(9) 0.014(5) 0.053(6) 0.012(5)
Cl3A 0.092(16) 0.14(2) 0.94(11) 0.04(4) 0.14(3) 0.049(16)
Cl4A 0.20(2) 0.090(13) 0.87(9) -0.13(3) 0.28(4) -0.036(14)
Cl5 0.052(3) 0.063(3) 0.168(6) -0.019(3) 0.025(3) 0.010(2)
Cl6 0.069(3) 0.142(5) 0.123(5) -0.032(4) 0.026(3) 0.029(3)
C51 0.104(15) 0.123(19) 0.076(13) -0.008(12) 0.016(11) 0.078(14)

loop_
_atom_type_symbol
_atom_type_description
_atom_type_scat_dispersion_real
_atom_type_scat_dispersion_imag
_atom_type_scat_source
C C 0.0033 0.0016 'International Tables Vol C Tables 4.2.6.8 and 6.1.1.4'
H H 0.0000 0.0000 'International Tables Vol C Tables 4.2.6.8 and 6.1.1.4'
B B 0.0013 0.0007 'International Tables Vol C Tables 4.2.6.8 and 6.1.1.4'
O O 0.0106 0.0060 'International Tables Vol C Tables 4.2.6.8 and 6.1.1.4'
F F 0.0171 0.0103 'International Tables Vol C Tables 4.2.6.8 and 6.1.1.4'
P P 0.1023 0.0942 'International Tables Vol C Tables 4.2.6.8 and 6.1.1.4'
Cl Cl 0.1484 0.1585 'International Tables Vol C Tables 4.2.6.8 and 6.1.1.4'

loop_
_geom_angle_atom_site_label_1
_geom_angle_atom_site_label_2
_geom_angle_atom_site_label_3
_geom_angle
C1 P1 C17 110.7(2)
C1 P1 C23 111.5(3)
C17 P1 C23 110.2(3)
C1 P1 C29 110.0(3)
C17 P1 C29 108.0(3)
C23 P1 C29 106.2(3)
C4 O1 B1 105.4(4)
C5 O2 B1 105.5(4)
C6 C16 C5 124.3(5)
C6 C16 C13 119.2(5)
C5 C16 C13 116.5(4)
C15 C12 C11 120.0(4)
C15 C12 C13 120.0(4)
C11 C12 C13 119.9(4)
C14 C13 C12 120.8(4)
C14 C13 C16 118.5(4)
C12 C13 C16 120.7(4)
C3 C15 C4 122.2(5)
C3 C15 C12 119.9(5)
C4 C15 C12 117.8(4)
O1 C4 C5 111.7(4)
O1 C4 C15 126.0(4)
C5 C4 C15 122.2(5)
C1 C11 C12 118.5(4)
C1 C11 C10 124.1(5)
C12 C11 C10 117.4(4)
O2 C5 C4 112.4(4)
O2 C5 C16 124.9(4)
C4 C5 C16 122.7(4)
C3 C2 C1 121.1(5)
C8 C14 C13 120.2(5)
C8 C14 C9 121.9(5)
C13 C14 C9 117.8(4)
C6 C7 C8 121.3(5)
C7 C6 C16 120.7(5)
C2 C1 C11 120.4(5)
C2 C1 P1 117.2(4)
C11 C1 P1 122.4(4)
C9 C10 C11 122.1(5)
C10 C9 C14 122.0(5)
C2 C3 C15 120.1(5)
C7 C8 C14 119.9(5)
C46 C41 C42 113.7(5)
C46 C41 B1 120.7(4)
C42 C41 B1 125.6(5)
C18 C17 C22 119.9(5)
C18 C17 P1 122.3(4)
C22 C17 P1 117.8(4)
C28 C23 C24 120.5(6)
C28 C23 P1 120.5(4)
C24 C23 P1 119.0(5)
C34 C29 C30 119.6(5)
C34 C29 P1 121.7(4)
C30 C29 P1 118.7(4)
F1 C36 C37 115.2(5)
F1 C36 C35 120.9(5)
C37 C36 C35 123.9(5)
F10 C46 C45 116.3(5)
F10 C46 C41 118.5(5)
C45 C46 C41 125.2(5)
C40 C35 C36 113.3(5)
C40 C35 B1 120.2(5)
C36 C35 B1 126.5(5)
F7 C43 C44 119.0(5)
F7 C43 C42 120.6(5)
C44 C43 C42 120.4(5)
F6 C42 C41 121.8(5)
F6 C42 C43 115.3(4)
C41 C42 C43 122.9(5)
F9 C45 C46 120.7(5)
F9 C45 C44 120.2(5)
C46 C45 C44 119.0(5)
C21 C22 C17 119.5(6)
F2 C37 C36 120.8(5)
F2 C37 C38 119.1(5)
C36 C37 C38 120.1(5)
F4 C39 C38 119.8(6)
F4 C39 C40 120.8(6)
C38 C39 C40 119.4(5)
C17 C18 C19 119.6(6)
F5 C40 C35 118.6(5)
F5 C40 C39 116.6(5)
C35 C40 C39 124.7(5)
C31 C30 C29 119.8(6)
C23 C28 C27 119.6(6)
F8 C44 C43 120.3(5)
F8 C44 C45 121.0(5)
C43 C44 C45 118.6(5)
O2 B1 O1 104.6(4)
O2 B1 C35 109.0(4)
O1 B1 C35 112.2(4)
O2 B1 C41 112.5(4)
O1 B1 C41 107.0(4)
C35 B1 C41 111.4(4)
C31 C32 C33 120.9(6)
C29 C34 C33 119.2(6)
F3 C38 C39 120.7(6)
F3 C38 C37 120.7(6)
C39 C38 C37 118.6(5)
C25 C24 C23 119.5(7)
C20 C21 C22 120.2(6)
C32 C33 C34 120.4(6)
C25 C26 C27 121.4(6)
C26 C27 C28 118.7(7)
C32 C31 C30 120.1(6)
C19 C20 C21 119.7(6)
C20 C19 C18 121.1(7)
C26 C25 C24 120.2(6)
Cl2B C47 Cl1 111.3(11)
Cl2A C48 Cl1 112.9
Cl3 C49 Cl4 105(2)
Cl3A C50 Cl4A 112.9
Cl6 C51 Cl5 120.9

loop_
_geom_bond_atom_site_label_1
_geom_bond_atom_site_label_2
_geom_bond_distance
P1 C1 1.778(5)
P1 C17 1.788(6)
P1 C23 1.789(6)
P1 C29 1.794(5)
O1 C4 1.347(6)
O1 B1 1.507(7)
O2 C5 1.346(6)
O2 B1 1.495(7)
F6 C42 1.343(6)
F10 C46 1.359(6)
F1 C36 1.350(6)
F7 C43 1.345(6)
F5 C40 1.362(7)
C16 C6 1.399(7)
C16 C5 1.402(7)
C16 C13 1.431(7)
C12 C15 1.412(7)
C12 C11 1.416(7)
C12 C13 1.431(7)
C13 C14 1.405(7)
F9 C45 1.343(6)
C15 C3 1.398(7)
C15 C4 1.398(7)
C4 C5 1.363(7)
C11 C1 1.409(7)
C11 C10 1.437(7)
F2 C37 1.350(7)
C2 C3 1.373(7)
C2 C1 1.395(8)
C14 C8 1.398(7)
C14 C9 1.425(7)
C7 C6 1.359(8)
C7 C8 1.382(8)
F8 C44 1.327(6)
C10 C9 1.341(7)
F3 C38 1.330(7)
C41 C46 1.369(8)
C41 C42 1.377(7)
C41 B1 1.632(8)
C17 C18 1.374(8)
C17 C22 1.393(8)
C23 C28 1.372(8)
C23 C24 1.385(8)
C29 C34 1.377(8)
C29 C30 1.407(8)
C36 C37 1.356(8)
C36 C35 1.384(7)
C46 C45 1.365(8)
C35 C40 1.366(8)
C35 B1 1.625(8)
F4 C39 1.347(7)
C43 C44 1.357(8)
C43 C42 1.384(8)
C45 C44 1.369(8)
C22 C21 1.391(9)
C37 C38 1.372(9)
C39 C38 1.354(9)
C39 C40 1.373(9)
C18 C19 1.385(9)
C30 C31 1.389(8)
C28 C27 1.406(9)
C32 C31 1.362(9)
C32 C33 1.366(9)
C34 C33 1.406(8)
C24 C25 1.375(10)
C21 C20 1.374(10)
C26 C25 1.361(11)
C26 C27 1.373(11)
C20 C19 1.368(10)
Cl2B C47 1.692(14)
C47 Cl1 1.730(19)
Cl1 C48 1.7602
Cl2A C48 1.7602
Cl3 C49 1.66(3)
Cl4 C49 1.69(4)
Cl3A C50 1.7601
Cl4A C50 1.7603
Cl5 C51 1.6319
Cl6 C51 1.5762
